data_8105949
loop_
_publ_author_name
'Huanhuan, Yang'
'Qingqing, Xu'
'Haodong, Feng'
'Yuan, Juan'

_publ_section_title
;
 Crystal structure of
 (E)-N&#x2032;-((1,8-dihydropyren-1-yl)-methylene)picolinohydrazide,
 C23H15N3O
;
_journal_issue 5
_journal_name_full 'Zeitschrift f\"ur Kristallographie - New Crystal Structures'
_journal_page_first 1103
_journal_page_last 1104
_journal_paper_doi 10.1515/ncrs-2019-0297
_journal_volume 234
_journal_year 2019
_chemical_formula_moiety 'C23 H15 N3 O'
_chemical_formula_sum 'C23 H15 N3 O'
_chemical_formula_weight 349.38
_space_group_crystal_system monoclinic
_space_group_IT_number 14
_space_group_name_Hall '-P 2ybc'
_space_group_name_H-M_alt 'P 1 21/c 1'
_atom_sites_solution_hydrogens geom
_cell_angle_alpha 90
_cell_angle_beta 106.963(2)
_cell_angle_gamma 90
_cell_formula_units_Z 4
_cell_length_a 14.4372(3)
_cell_length_b 11.9366(2)
_cell_length_c 10.23409(19)
_cell_measurement_reflns_used 4027
_cell_measurement_temperature 115.2(3)
_cell_measurement_theta_max 71.4300
_cell_measurement_theta_min 4.8800
_cell_volume 1686.92(6)
_computing_cell_refinement
;
CrysAlis^Pro^ [1]'  _computing_data_collection         
'CrysAlis^Pro^ [1]'  _computing_data_reduction          
'CrysAlis^Pro^ [1]' _computing_molecular_graphics      
'Olex2 [2]'
;
_computing_publication_material 'Olex2 [2]'
_computing_structure_refinement 'ShelXL-2015 [3]'
_computing_structure_solution 'ShelXT-2015 [4]'
_diffrn_ambient_environment N~2~
_diffrn_ambient_temperature 115.2(3)
_diffrn_detector 'CCD plate'
_diffrn_detector_area_resol_mean 5.2137
_diffrn_detector_type AtlasS2
_diffrn_measured_fraction_theta_full 0.995
_diffrn_measured_fraction_theta_max 0.970
_diffrn_measurement_details
;
List of Runs (angles in degrees, time in seconds):

  # Type    Start    End  Width  t~exp~   \w     \q     \k     \f   Frames
--------------------------------------------------------------------------
  1  \w    -51.00 -16.00   1.00    1.00    --  -40.81 -38.00 150.00   35
  2  \w   -109.00 -83.00   1.00    1.00    --  -40.81 -38.00 150.00   26
  3  \w    -92.00 -60.00   1.00    1.00    --  -40.81 125.00-180.00   32
  4  \w   -110.00 -14.00   1.00    1.00    --  -40.81 -57.00 -90.00   96
  5  \w     81.00 106.00   1.00    1.00    --   40.81 161.00-119.00   25
  6  \w     44.00 112.00   1.00    3.00    --  100.91 -45.00-150.00   68
  7  \w     40.00  87.00   1.00    3.00    --  100.91-125.00-180.00   47
  8  \w     48.00  74.00   1.00    3.00    --  100.91-125.00  90.00   26
  9  \w     35.00 124.00   1.00    3.00    --  100.91 -77.00 150.00   89
 10  \w     85.00 115.00   1.00    3.00    --  100.91-125.00  90.00   30
 11  \w     45.00  87.00   1.00    3.00    --  100.91 -77.00 -30.00   42
 12  \w     23.00 145.00   1.00    3.00    --  100.91   0.00 150.00  122
;
_diffrn_measurement_device 'four-circle diffractometer'
_diffrn_measurement_device_type 'SuperNova, Dual, Cu at home/near, AtlasS2'
_diffrn_measurement_method '\w scans'
_diffrn_orient_matrix_type 'CrysAlisPro convention (1999,Acta A55,543-557)'
_diffrn_orient_matrix_UB_11 0.0802177000
_diffrn_orient_matrix_UB_12 0.0893713000
_diffrn_orient_matrix_UB_13 0.0242670000
_diffrn_orient_matrix_UB_21 -0.0737775000
_diffrn_orient_matrix_UB_22 0.0912815000
_diffrn_orient_matrix_UB_23 0.0072874000
_diffrn_orient_matrix_UB_31 0.0239732000
_diffrn_orient_matrix_UB_32 -0.0182447000
_diffrn_orient_matrix_UB_33 0.1553309000
_diffrn_radiation_monochromator mirror
_diffrn_radiation_probe x-ray
_diffrn_radiation_type CuK\a
_diffrn_radiation_wavelength 1.54184
_diffrn_reflns_av_R_equivalents 0.0189
_diffrn_reflns_av_unetI/netI 0.0239
_diffrn_reflns_Laue_measured_fraction_full 0.995
_diffrn_reflns_Laue_measured_fraction_max 0.970
_diffrn_reflns_limit_h_max 17
_diffrn_reflns_limit_h_min -17
_diffrn_reflns_limit_k_max 12
_diffrn_reflns_limit_k_min -14
_diffrn_reflns_limit_l_max 12
_diffrn_reflns_limit_l_min -7
_diffrn_reflns_number 6586
_diffrn_reflns_point_group_measured_fraction_full 0.995
_diffrn_reflns_point_group_measured_fraction_max 0.970
_diffrn_reflns_theta_full 67.684
_diffrn_reflns_theta_max 71.436
_diffrn_reflns_theta_min 4.897
_diffrn_source 'micro-focus sealed X-ray tube'
_diffrn_source_type 'SuperNova (Cu) X-ray Source'
_exptl_absorpt_coefficient_mu 0.688
_exptl_absorpt_correction_T_max 1.00000
_exptl_absorpt_correction_T_min 0.81428
_exptl_absorpt_correction_type multi-scan
_exptl_absorpt_process_details
;
CrysAlisPro 1.171.39.46 (Rigaku Oxford Diffraction, 2018)
Empirical absorption correction using spherical harmonics,
 implemented in SCALE3 ABSPACK scaling algorithm.
;
_exptl_crystal_colour yellow
_exptl_crystal_density_diffrn 1.376
_exptl_crystal_description plate
_exptl_crystal_F_000 728
_exptl_crystal_size_max 0.2
_exptl_crystal_size_mid 0.1
_exptl_crystal_size_min 0.1
_refine_diff_density_max 0.185
_refine_diff_density_min -0.255
_refine_diff_density_rms 0.043
_refine_ls_extinction_coef .
_refine_ls_extinction_method none
_refine_ls_goodness_of_fit_ref 1.062
_refine_ls_hydrogen_treatment constr
_refine_ls_matrix_type full
_refine_ls_number_parameters 244
_refine_ls_number_reflns 3193
_refine_ls_number_restraints 0
_refine_ls_restrained_S_all 1.062
_refine_ls_R_factor_all 0.0414
_refine_ls_R_factor_gt 0.0380
_refine_ls_shift/su_max 0.000
_refine_ls_shift/su_mean 0.000
_refine_ls_structure_factor_coef Fsqd
_refine_ls_weighting_details 'w=1/[\s^2^(Fo^2^)+(0.0547P)^2^+0.4400P] where P=(Fo^2^+2Fc^2^)/3'
_refine_ls_weighting_scheme calc
_refine_ls_wR_factor_gt 0.1026
_refine_ls_wR_factor_ref 0.1055
_reflns_Friedel_coverage 0.000
_reflns_Friedel_fraction_full .
_reflns_Friedel_fraction_max .
_reflns_number_gt 2887
_reflns_number_total 3193
_reflns_threshold_expression 'I > 2\s(I)'
_cod_data_source_file suppl_ncrs-2019-0297_suppl.cif
_cod_data_source_block 1
_cod_database_code 8105949
_chemical_oxdiff_formula 'C H N O Cl'
_shelx_space_group_comment
;
The symmetry employed for this shelxl refinement is uniquely defined
by the following loop, which should always be used as a source of
symmetry information in preference to the above space-group names.
They are only intended as comments.
;
_reflns_odcompleteness_completeness 99.97
_reflns_odcompleteness_iscentric 1
_reflns_odcompleteness_theta 64.99
_olex2_refinement_description
;
1. Fixed Uiso
 At 1.2 times of:
  All C(H) groups, All N(H) groups
2.a Aromatic/amide H refined with riding coordinates:
 N2(H2), C1(H1), C2(H2A), C3(H3), C4(H4), C7(H7), C9(H9), C10(H10), C12(H12),
 C13(H13), C15(H15), C16(H16), C17(H17), C19(H19), C20(H20)
;
_olex2_submission_special_instructions 'No special instructions were received'
_oxdiff_exptl_absorpt_empirical_details
;
Empirical correction (ABSPACK) includes:
- Absorption correction using spherical harmonics
- Frame scaling
;
_oxdiff_exptl_absorpt_empirical_full_max 1.288
_oxdiff_exptl_absorpt_empirical_full_min 0.620

loop_
_space_group_symop_operation_xyz
'x, y, z'
'-x, y+1/2, -z+1/2'
'-x, -y, -z'
'x, -y-1/2, z-1/2'

loop_
_atom_site_label
_atom_site_type_symbol
_atom_site_fract_x
_atom_site_fract_y
_atom_site_fract_z
_atom_site_U_iso_or_equiv
_atom_site_adp_type
_atom_site_occupancy
_atom_site_site_symmetry_order
_atom_site_calc_flag
_atom_site_refinement_flags_posn
_atom_site_refinement_flags_adp
_atom_site_refinement_flags_occupancy
_atom_site_disorder_assembly
_atom_site_disorder_group
O1 O 0.84562(6) 0.28316(8) 0.07460(8) 0.0270(2) Uani 1 1 d . . . . .
N1 N 0.99204(8) 0.16827(10) 0.38576(11) 0.0292(3) Uani 1 1 d . . . . .
N2 N 0.83471(7) 0.29280(9) 0.29246(10) 0.0226(2) Uani 1 1 d . . . . .
H2 H 0.8614 0.2780 0.3774 0.027 Uiso 1 1 calc R . . . .
N3 N 0.74812(7) 0.35073(9) 0.25153(10) 0.0228(2) Uani 1 1 d . . . . .
C1 C 1.06772(10) 0.10087(13) 0.43467(14) 0.0344(3) Uani 1 1 d . . . . .
H1 H 1.0874 0.0865 0.5280 0.041 Uiso 1 1 calc R . . . .
C2 C 1.11881(10) 0.05097(12) 0.35510(15) 0.0337(3) Uani 1 1 d . . . . .
H2A H 1.1711 0.0041 0.3938 0.040 Uiso 1 1 calc R . . . .
C3 C 1.09007(11) 0.07274(13) 0.21693(15) 0.0389(4) Uani 1 1 d . . . . .
H3 H 1.1225 0.0402 0.1602 0.047 Uiso 1 1 calc R . . . .
C4 C 1.01222(10) 0.14368(13) 0.16336(14) 0.0341(3) Uani 1 1 d . . . . .
H4 H 0.9923 0.1609 0.0707 0.041 Uiso 1 1 calc R . . . .
C5 C 0.96500(8) 0.18814(10) 0.25122(12) 0.0230(3) Uani 1 1 d . . . . .
C6 C 0.87669(8) 0.25982(10) 0.19658(12) 0.0216(3) Uani 1 1 d . . . . .
C7 C 0.70558(9) 0.36353(10) 0.34455(12) 0.0229(3) Uani 1 1 d . . . . .
H7 H 0.7343 0.3375 0.4328 0.028 Uiso 1 1 calc R . . . .
C8 C 0.61136(8) 0.41954(10) 0.31002(11) 0.0212(3) Uani 1 1 d . . . . .
C9 C 0.58717(10) 0.49575(11) 0.20178(12) 0.0259(3) Uani 1 1 d . . . . .
H9 H 0.6337 0.5164 0.1599 0.031 Uiso 1 1 calc R . . . .
C10 C 0.49550(10) 0.54092(10) 0.15602(12) 0.0275(3) Uani 1 1 d . . . . .
H10 H 0.4817 0.5928 0.0851 0.033 Uiso 1 1 calc R . . . .
C11 C 0.42331(9) 0.51012(10) 0.21417(12) 0.0250(3) Uani 1 1 d . . . . .
C12 C 0.32611(10) 0.55182(11) 0.16378(14) 0.0320(3) Uani 1 1 d . . . . .
H12 H 0.3107 0.6017 0.0908 0.038 Uiso 1 1 calc R . . . .
C13 C 0.25685(10) 0.52004(12) 0.22011(15) 0.0362(3) Uani 1 1 d . . . . .
H13 H 0.1946 0.5488 0.1854 0.043 Uiso 1 1 calc R . . . .
C14 C 0.27669(9) 0.44313(12) 0.33208(15) 0.0326(3) Uani 1 1 d . . . . .
C15 C 0.20523(11) 0.40585(14) 0.39038(19) 0.0450(4) Uani 1 1 d . . . . .
H15 H 0.1422 0.4324 0.3564 0.054 Uiso 1 1 calc R . . . .
C16 C 0.22718(12) 0.33066(14) 0.4969(2) 0.0485(4) Uani 1 1 d . . . . .
H16 H 0.1786 0.3063 0.5330 0.058 Uiso 1 1 calc R . . . .
C17 C 0.32056(12) 0.29072(13) 0.55126(17) 0.0401(4) Uani 1 1 d . . . . .
H17 H 0.3342 0.2406 0.6240 0.048 Uiso 1 1 calc R . . . .
C18 C 0.39448(10) 0.32521(11) 0.49746(13) 0.0279(3) Uani 1 1 d . . . . .
C19 C 0.49203(10) 0.28662(10) 0.55046(13) 0.0277(3) Uani 1 1 d . . . . .
H19 H 0.5078 0.2395 0.6261 0.033 Uiso 1 1 calc R . . . .
C20 C 0.56213(9) 0.31664(10) 0.49373(12) 0.0232(3) Uani 1 1 d . . . . .
H20 H 0.6245 0.2888 0.5303 0.028 Uiso 1 1 calc R . . . .
C21 C 0.54220(8) 0.39069(10) 0.37808(11) 0.0197(2) Uani 1 1 d . . . . .
C22 C 0.44645(8) 0.43457(10) 0.32701(12) 0.0212(3) Uani 1 1 d . . . . .
C23 C 0.37259(9) 0.40128(10) 0.38578(13) 0.0248(3) Uani 1 1 d . . . . .

loop_
_atom_site_aniso_label
_atom_site_aniso_U_11
_atom_site_aniso_U_22
_atom_site_aniso_U_33
_atom_site_aniso_U_23
_atom_site_aniso_U_13
_atom_site_aniso_U_12
O1 0.0268(4) 0.0344(5) 0.0198(4) -0.0008(3) 0.0069(3) 0.0030(4)
N1 0.0266(6) 0.0367(6) 0.0241(5) 0.0015(4) 0.0069(4) 0.0038(5)
N2 0.0206(5) 0.0280(5) 0.0194(5) 0.0000(4) 0.0061(4) 0.0020(4)
N3 0.0207(5) 0.0236(5) 0.0245(5) -0.0018(4) 0.0070(4) 0.0010(4)
C1 0.0328(7) 0.0402(8) 0.0284(7) 0.0069(6) 0.0061(5) 0.0075(6)
C2 0.0279(7) 0.0320(7) 0.0415(8) 0.0080(6) 0.0105(6) 0.0076(6)
C3 0.0411(8) 0.0413(8) 0.0409(8) 0.0082(6) 0.0224(6) 0.0154(7)
C4 0.0380(8) 0.0403(8) 0.0280(7) 0.0063(6) 0.0158(6) 0.0115(6)
C5 0.0217(6) 0.0242(6) 0.0243(6) 0.0004(5) 0.0084(5) -0.0031(5)
C6 0.0214(6) 0.0233(6) 0.0208(6) -0.0025(4) 0.0072(4) -0.0033(5)
C7 0.0231(6) 0.0252(6) 0.0205(6) -0.0017(4) 0.0064(5) 0.0000(5)
C8 0.0229(6) 0.0205(6) 0.0200(5) -0.0041(4) 0.0059(4) 0.0000(5)
C9 0.0330(7) 0.0233(6) 0.0236(6) -0.0004(5) 0.0119(5) -0.0002(5)
C10 0.0398(7) 0.0208(6) 0.0209(6) 0.0025(5) 0.0072(5) 0.0058(5)
C11 0.0283(6) 0.0206(6) 0.0227(6) -0.0048(5) 0.0019(5) 0.0043(5)
C12 0.0338(7) 0.0244(6) 0.0294(6) -0.0048(5) -0.0038(5) 0.0090(5)
C13 0.0234(6) 0.0319(7) 0.0455(8) -0.0140(6) -0.0025(6) 0.0081(5)
C14 0.0234(6) 0.0285(7) 0.0449(8) -0.0162(6) 0.0086(6) -0.0003(5)
C15 0.0259(7) 0.0410(9) 0.0718(11) -0.0211(8) 0.0201(7) -0.0032(6)
C16 0.0416(9) 0.0394(9) 0.0790(12) -0.0148(8) 0.0401(8) -0.0108(7)
C17 0.0487(9) 0.0297(7) 0.0536(9) -0.0066(6) 0.0331(7) -0.0058(6)
C18 0.0336(7) 0.0213(6) 0.0340(7) -0.0073(5) 0.0179(5) -0.0024(5)
C19 0.0419(7) 0.0195(6) 0.0252(6) 0.0005(5) 0.0154(5) 0.0030(5)
C20 0.0281(6) 0.0205(6) 0.0209(5) -0.0013(4) 0.0067(5) 0.0048(5)
C21 0.0228(6) 0.0174(5) 0.0187(5) -0.0042(4) 0.0058(4) 0.0014(4)
C22 0.0228(6) 0.0179(6) 0.0214(6) -0.0064(4) 0.0042(5) 0.0012(5)
C23 0.0245(6) 0.0203(6) 0.0307(6) -0.0098(5) 0.0096(5) -0.0014(5)

loop_
_atom_type_symbol
_atom_type_description
_atom_type_scat_dispersion_real
_atom_type_scat_dispersion_imag
_atom_type_scat_source
C C 0.0181 0.0091 'International Tables Vol C Tables 4.2.6.8 and 6.1.1.4'
H H 0.0000 0.0000 'International Tables Vol C Tables 4.2.6.8 and 6.1.1.4'
N N 0.0311 0.0180 'International Tables Vol C Tables 4.2.6.8 and 6.1.1.4'
O O 0.0492 0.0322 'International Tables Vol C Tables 4.2.6.8 and 6.1.1.4'

loop_
_geom_angle_atom_site_label_1
_geom_angle_atom_site_label_2
_geom_angle_atom_site_label_3
_geom_angle
_geom_angle_site_symmetry_1
_geom_angle_site_symmetry_3
C1 N1 C5 117.06(11) . .
N3 N2 H2 120.6 . .
C6 N2 H2 120.6 . .
C6 N2 N3 118.85(10) . .
C7 N3 N2 114.89(10) . .
N1 C1 H1 118.0 . .
N1 C1 C2 123.99(12) . .
C2 C1 H1 118.0 . .
C1 C2 H2A 121.0 . .
C3 C2 C1 118.07(12) . .
C3 C2 H2A 121.0 . .
C2 C3 H3 120.4 . .
C2 C3 C4 119.21(13) . .
C4 C3 H3 120.4 . .
C3 C4 H4 120.9 . .
C5 C4 C3 118.29(12) . .
C5 C4 H4 120.9 . .
N1 C5 C4 123.36(12) . .
N1 C5 C6 116.44(11) . .
C4 C5 C6 120.18(11) . .
O1 C6 N2 124.22(11) . .
O1 C6 C5 121.74(10) . .
N2 C6 C5 114.01(10) . .
N3 C7 H7 120.4 . .
N3 C7 C8 119.17(11) . .
C8 C7 H7 120.4 . .
C9 C8 C7 119.26(11) . .
C9 C8 C21 119.96(11) . .
C21 C8 C7 120.60(11) . .
C8 C9 H9 119.4 . .
C10 C9 C8 121.15(12) . .
C10 C9 H9 119.4 . .
C9 C10 H10 119.5 . .
C9 C10 C11 121.06(11) . .
C11 C10 H10 119.5 . .
C10 C11 C12 122.02(12) . .
C10 C11 C22 119.05(11) . .
C22 C11 C12 118.93(12) . .
C11 C12 H12 119.4 . .
C13 C12 C11 121.25(13) . .
C13 C12 H12 119.4 . .
C12 C13 H13 119.2 . .
C12 C13 C14 121.58(12) . .
C14 C13 H13 119.2 . .
C15 C14 C13 122.87(13) . .
C15 C14 C23 118.47(14) . .
C23 C14 C13 118.66(13) . .
C14 C15 H15 119.5 . .
C16 C15 C14 120.98(14) . .
C16 C15 H15 119.5 . .
C15 C16 H16 119.5 . .
C15 C16 C17 121.00(14) . .
C17 C16 H16 119.5 . .
C16 C17 H17 119.8 . .
C16 C17 C18 120.41(15) . .
C18 C17 H17 119.8 . .
C17 C18 C19 122.44(13) . .
C17 C18 C23 119.25(13) . .
C23 C18 C19 118.31(11) . .
C18 C19 H19 119.0 . .
C20 C19 C18 121.93(12) . .
C20 C19 H19 119.0 . .
C19 C20 H20 119.3 . .
C19 C20 C21 121.39(11) . .
C21 C20 H20 119.3 . .
C8 C21 C20 123.63(11) . .
C8 C21 C22 118.50(11) . .
C22 C21 C20 117.84(11) . .
C11 C22 C21 120.12(11) . .
C23 C22 C11 119.39(11) . .
C23 C22 C21 120.48(11) . .
C14 C23 C22 120.18(12) . .
C18 C23 C14 119.86(12) . .
C18 C23 C22 119.96(11) . .

loop_
_geom_bond_atom_site_label_1
_geom_bond_atom_site_label_2
_geom_bond_distance
_geom_bond_site_symmetry_2
O1 C6 1.2291(15) .
N1 C1 1.3315(18) .
N1 C5 1.3382(16) .
N2 H2 0.8600 .
N2 N3 1.3823(14) .
N2 C6 1.3536(15) .
N3 C7 1.2837(15) .
C1 H1 0.9300 .
C1 C2 1.383(2) .
C2 H2A 0.9300 .
C2 C3 1.377(2) .
C3 H3 0.9300 .
C3 C4 1.386(2) .
C4 H4 0.9300 .
C4 C5 1.3830(18) .
C5 C6 1.5014(17) .
C7 H7 0.9300 .
C7 C8 1.4634(17) .
C8 C9 1.3967(17) .
C8 C21 1.4166(16) .
C9 H9 0.9300 .
C9 C10 1.3784(18) .
C10 H10 0.9300 .
C10 C11 1.3920(19) .
C11 C12 1.4355(18) .
C11 C22 1.4259(17) .
C12 H12 0.9300 .
C12 C13 1.346(2) .
C13 H13 0.9300 .
C13 C14 1.431(2) .
C14 C15 1.406(2) .
C14 C23 1.4229(18) .
C15 H15 0.9300 .
C15 C16 1.376(3) .
C16 H16 0.9300 .
C16 C17 1.384(2) .
C17 H17 0.9300 .
C17 C18 1.3979(19) .
C18 C19 1.4298(19) .
C18 C23 1.4213(19) .
C19 H19 0.9300 .
C19 C20 1.3537(18) .
C20 H20 0.9300 .
C20 C21 1.4374(16) .
C21 C22 1.4272(16) .
C22 C23 1.4251(17) .

loop_
_geom_torsion_atom_site_label_1
_geom_torsion_atom_site_label_2
_geom_torsion_atom_site_label_3
_geom_torsion_atom_site_label_4
_geom_torsion
_geom_torsion_site_symmetry_1
_geom_torsion_site_symmetry_2
_geom_torsion_site_symmetry_3
_geom_torsion_site_symmetry_4
N1 C1 C2 C3 0.4(2) . . . .
N1 C5 C6 O1 -179.96(11) . . . .
N1 C5 C6 N2 -1.47(16) . . . .
N2 N3 C7 C8 -177.41(10) . . . .
N3 N2 C6 O1 4.13(18) . . . .
N3 N2 C6 C5 -174.32(10) . . . .
N3 C7 C8 C9 -25.80(17) . . . .
N3 C7 C8 C21 149.25(12) . . . .
C1 N1 C5 C4 -0.9(2) . . . .
C1 N1 C5 C6 177.17(12) . . . .
C1 C2 C3 C4 0.4(2) . . . .
C2 C3 C4 C5 -1.3(2) . . . .
C3 C4 C5 N1 1.6(2) . . . .
C3 C4 C5 C6 -176.33(13) . . . .
C4 C5 C6 O1 -1.86(19) . . . .
C4 C5 C6 N2 176.63(12) . . . .
C5 N1 C1 C2 -0.2(2) . . . .
C6 N2 N3 C7 169.57(11) . . . .
C7 C8 C9 C10 172.71(11) . . . .
C7 C8 C21 C20 7.57(17) . . . .
C7 C8 C21 C22 -170.45(10) . . . .
C8 C9 C10 C11 -1.47(19) . . . .
C8 C21 C22 C11 -3.08(16) . . . .
C8 C21 C22 C23 175.32(10) . . . .
C9 C8 C21 C20 -177.40(11) . . . .
C9 C8 C21 C22 4.57(17) . . . .
C9 C10 C11 C12 -176.86(11) . . . .
C9 C10 C11 C22 2.94(18) . . . .
C10 C11 C12 C13 179.13(12) . . . .
C10 C11 C22 C21 -0.62(17) . . . .
C10 C11 C22 C23 -179.04(11) . . . .
C11 C12 C13 C14 -0.3(2) . . . .
C11 C22 C23 C14 0.04(17) . . . .
C11 C22 C23 C18 179.41(11) . . . .
C12 C11 C22 C21 179.19(10) . . . .
C12 C11 C22 C23 0.78(17) . . . .
C12 C13 C14 C15 -178.07(13) . . . .
C12 C13 C14 C23 1.08(19) . . . .
C13 C14 C15 C16 179.16(14) . . . .
C13 C14 C23 C18 179.68(11) . . . .
C13 C14 C23 C22 -0.95(18) . . . .
C14 C15 C16 C17 1.0(2) . . . .
C15 C14 C23 C18 -1.14(19) . . . .
C15 C14 C23 C22 178.23(12) . . . .
C15 C16 C17 C18 -0.8(2) . . . .
C16 C17 C18 C19 179.75(13) . . . .
C16 C17 C18 C23 -0.4(2) . . . .
C17 C18 C19 C20 177.00(12) . . . .
C17 C18 C23 C14 1.31(18) . . . .
C17 C18 C23 C22 -178.06(12) . . . .
C18 C19 C20 C21 1.03(19) . . . .
C19 C18 C23 C14 -178.79(11) . . . .
C19 C18 C23 C22 1.84(17) . . . .
C19 C20 C21 C8 -176.20(11) . . . .
C19 C20 C21 C22 1.84(17) . . . .
C20 C21 C22 C11 178.78(10) . . . .
C20 C21 C22 C23 -2.82(16) . . . .
C21 C8 C9 C10 -2.38(18) . . . .
C21 C22 C23 C14 -178.38(10) . . . .
C21 C22 C23 C18 1.00(17) . . . .
C22 C11 C12 C13 -0.67(19) . . . .
C23 C14 C15 C16 0.0(2) . . . .
C23 C18 C19 C20 -2.89(19) . . . .
